data_2240376
loop_
_publ_author_name
'Beghidja, Noureddine'
'Benayache, Samir'
'Benayache, Fadila'
'Knight, David W.'
'Kariuki, Benson M.'

_publ_section_title
;
 Crystal structure of
 7,7-dimethyl-6-methylidenetricyclo[6.2.1.0^1,5^]undecane-2-carboxylic
 acid
;
_journal_issue 2
_journal_name_full 'Acta Crystallographica Section E'
_journal_page_first o94
_journal_paper_doi 10.1107/S2056989014028254
_journal_volume 71
_journal_year 2015
_chemical_formula_iupac 'C15 H22 O2'
_chemical_formula_moiety 'C15 H22 O2'
_chemical_formula_sum 'C15 H22 O2'
_chemical_formula_weight 234.33
_chemical_name_systematic
;
7,7-Dimethyl-6-methylidenetricyclo[6.2.1.0^1,5^]undecane-2-carboxylic acid
;
_space_group_IT_number 20
_space_group_name_Hall 'C 2c 2'
_symmetry_cell_setting orthorhombic
_symmetry_space_group_name_Hall 'C 2c 2'
_symmetry_space_group_name_H-M 'C 2 2 21'
_atom_sites_solution_hydrogens geom
_atom_sites_solution_primary direct
_atom_sites_solution_secondary difmap
_audit_creation_method SHELXL-97
_cell_angle_alpha 90.00
_cell_angle_beta 90.00
_cell_angle_gamma 90.00
_cell_formula_units_Z 8
_cell_length_a 7.6400(3)
_cell_length_b 16.1700(5)
_cell_length_c 21.3406(9)
_cell_measurement_reflns_used 2327
_cell_measurement_temperature 150(2)
_cell_measurement_theta_max 27.39
_cell_measurement_theta_min 2.69
_cell_volume 2636.39(17)
_computing_cell_refinement
;
SCALEPACK (Otwinowski & Minor, 1997)
;
_computing_data_collection
;
COLLECT (Nonius, 2000)
;
_computing_data_reduction
;
DENZO and SCALEPACK (Otwinowski & Minor, 1997)
;
_computing_molecular_graphics
;
ORTEP99 for Windows (Farrugia, 2012)
;
_computing_publication_material
;
WinGX (Farrugia, 2012) and <i>Chemdraw Ultra</i> (Cambridge Soft, 2001)
;
_computing_structure_refinement
;
SHELXL97 (Sheldrick, 2008)
;
_computing_structure_solution
;
SIR92 (Altomare <i>et al.</i>,  1992)
;
_diffrn_ambient_temperature 150(2)
_diffrn_measured_fraction_theta_full 0.994
_diffrn_measured_fraction_theta_max 0.994
_diffrn_measurement_device_type 'Nonius KappaCCD'
_diffrn_measurement_method 'CCD slices, omega and phi scans'
_diffrn_radiation_monochromator graphite
_diffrn_radiation_source 'fine-focus sealed tube'
_diffrn_radiation_type MoK\a
_diffrn_radiation_wavelength 0.71073
_diffrn_reflns_av_R_equivalents 0.0516
_diffrn_reflns_av_sigmaI/netI 0.0510
_diffrn_reflns_limit_h_max 8
_diffrn_reflns_limit_h_min -9
_diffrn_reflns_limit_k_max 20
_diffrn_reflns_limit_k_min -20
_diffrn_reflns_limit_l_max 27
_diffrn_reflns_limit_l_min -27
_diffrn_reflns_number 8814
_diffrn_reflns_theta_full 27.39
_diffrn_reflns_theta_max 27.39
_diffrn_reflns_theta_min 2.69
_exptl_absorpt_coefficient_mu 0.076
_exptl_absorpt_correction_T_max 0.9970
_exptl_absorpt_correction_T_min 0.9775
_exptl_absorpt_correction_type multi-scan
_exptl_absorpt_process_details
;
(DENZO/SCALEPACK; Otwinowski & Minor, 1997)
;
_exptl_crystal_colour colourless
_exptl_crystal_density_diffrn 1.181
_exptl_crystal_density_method 'not measured'
_exptl_crystal_description plate
_exptl_crystal_F_000 1024
_exptl_crystal_size_max 0.30
_exptl_crystal_size_mid 0.18
_exptl_crystal_size_min 0.04
_refine_diff_density_max 0.152
_refine_diff_density_min -0.147
_refine_ls_extinction_method none
_refine_ls_goodness_of_fit_ref 1.073
_refine_ls_hydrogen_treatment constr
_refine_ls_matrix_type full
_refine_ls_number_parameters 157
_refine_ls_number_reflns 2978
_refine_ls_number_restraints 0
_refine_ls_restrained_S_all 1.073
_refine_ls_R_factor_all 0.0696
_refine_ls_R_factor_gt 0.0469
_refine_ls_shift/su_max 0.001
_refine_ls_shift/su_mean 0.000
_refine_ls_structure_factor_coef Fsqd
_refine_ls_weighting_details 'calc w=1/[\s^2^(Fo^2^)+(0.0392P)^2^+0.6557P] where P=(Fo^2^+2Fc^2^)/3'
_refine_ls_weighting_scheme calc
_refine_ls_wR_factor_gt 0.0932
_refine_ls_wR_factor_ref 0.1027
_reflns_number_gt 2327
_reflns_number_total 2978
_reflns_threshold_expression >2\s(I)
_cod_data_source_file xu5833sup1.cif
_cod_data_source_block I
_cod_database_code 2240376
_cod_database_fobs_code 2240376

loop_
_symmetry_equiv_pos_as_xyz
'x, y, z'
'-x, -y, z+1/2'
'x, -y, -z'
'-x, y, -z+1/2'
'x+1/2, y+1/2, z'
'-x+1/2, -y+1/2, z+1/2'
'x+1/2, -y+1/2, -z'
'-x+1/2, y+1/2, -z+1/2'

loop_
_atom_site_type_symbol
_atom_site_label
_atom_site_fract_x
_atom_site_fract_y
_atom_site_fract_z
_atom_site_U_iso_or_equiv
_atom_site_adp_type
_atom_site_calc_flag
_atom_site_refinement_flags
_atom_site_occupancy
_atom_site_symmetry_multiplicity
C C1 0.3233(3) 0.41972(11) 0.18712(10) 0.0496(5) Uani d . 1 1
C C2 0.1890(3) 0.39139(12) 0.14061(9) 0.0469(5) Uani d . 1 1
H H2 0.0705 0.4118 0.1532 0.056 Uiso calc R 1 1
C C3 0.1900(2) 0.29473(10) 0.13886(8) 0.0351(4) Uani d . 1 1
C C4 0.3048(2) 0.27610(11) 0.08041(7) 0.0331(4) Uani d . 1 1
H H4 0.4293 0.2879 0.0918 0.040 Uiso calc R 1 1
C C5 0.2468(3) 0.34157(11) 0.03307(8) 0.0419(4) Uani d . 1 1
H H5A 0.3350 0.3485 -0.0005 0.050 Uiso calc R 1 1
H H5B 0.1330 0.3268 0.0139 0.050 Uiso calc R 1 1
C C7 0.2312(3) 0.41978(13) 0.07268(9) 0.0586(6) Uani d . 1 1
H H7A 0.1365 0.4556 0.0564 0.070 Uiso calc R 1 1
H H7B 0.3423 0.4513 0.0718 0.070 Uiso calc R 1 1
C C8 0.2606(3) 0.24567(10) 0.19461(7) 0.0355(4) Uani d . 1 1
H H8A 0.2004 0.2609 0.2340 0.043 Uiso calc R 1 1
H H8B 0.3884 0.2534 0.1997 0.043 Uiso calc R 1 1
C C9 0.2161(2) 0.15726(11) 0.17434(7) 0.0348(4) Uani d . 1 1
H H9 0.2277 0.1182 0.2104 0.042 Uiso calc R 1 1
C C10 0.0230(2) 0.16680(12) 0.15525(8) 0.0415(4) Uani d . 1 1
H H10A -0.0550 0.1569 0.1915 0.050 Uiso calc R 1 1
H H10B -0.0075 0.1273 0.1215 0.050 Uiso calc R 1 1
C C11 0.0058(3) 0.25713(12) 0.13183(9) 0.0422(5) Uani d . 1 1
H H11A -0.0323 0.2584 0.0875 0.051 Uiso calc R 1 1
H H11B -0.0801 0.2880 0.1575 0.051 Uiso calc R 1 1
C C12 0.3311(2) 0.12798(11) 0.11790(8) 0.0345(4) Uani d . 1 1
C C13 0.2924(2) 0.18576(11) 0.06300(7) 0.0330(4) Uani d . 1 1
C C14 0.5274(2) 0.13066(12) 0.13538(9) 0.0428(4) Uani d . 1 1
H H14A 0.5965 0.1063 0.1014 0.064 Uiso calc R 1 1
H H14B 0.5465 0.0992 0.1740 0.064 Uiso calc R 1 1
H H14C 0.5634 0.1882 0.1418 0.064 Uiso calc R 1 1
C C15 0.2877(3) 0.03737(11) 0.10297(9) 0.0504(5) Uani d . 1 1
H H15A 0.1635 0.0326 0.0922 0.076 Uiso calc R 1 1
H H15B 0.3129 0.0030 0.1397 0.076 Uiso calc R 1 1
H H15C 0.3591 0.0187 0.0675 0.076 Uiso calc R 1 1
C C16 0.2421(2) 0.16103(13) 0.00671(8) 0.0462(5) Uani d . 1 1
H H16A 0.2123 0.2007 -0.0244 0.055 Uiso calc R 1 1
H H16B 0.2358 0.1037 -0.0026 0.055 Uiso calc R 1 1
O O1 0.2608(2) 0.42962(10) 0.24438(7) 0.0639(4) Uani d . 1 1
H H1 0.3442 0.4330 0.2699 0.096 Uiso calc R 1 1
O O2 0.4779(2) 0.42873(9) 0.17426(7) 0.0606(4) Uani d . 1 1

loop_
_atom_site_aniso_label
_atom_site_aniso_U_11
_atom_site_aniso_U_22
_atom_site_aniso_U_33
_atom_site_aniso_U_12
_atom_site_aniso_U_13
_atom_site_aniso_U_23
C1 0.0665(16) 0.0313(9) 0.0511(12) 0.0092(10) 0.0070(11) -0.0002(9)
C2 0.0534(13) 0.0419(10) 0.0455(11) 0.0164(9) 0.0036(10) 0.0009(9)
C3 0.0345(10) 0.0406(10) 0.0302(8) 0.0087(8) 0.0013(8) -0.0016(7)
C4 0.0282(9) 0.0425(9) 0.0286(8) 0.0027(8) 0.0001(7) 0.0016(7)
C5 0.0381(11) 0.0547(11) 0.0329(8) 0.0078(9) 0.0026(8) 0.0100(8)
C7 0.0752(17) 0.0499(12) 0.0507(11) 0.0192(11) 0.0035(11) 0.0137(9)
C8 0.0405(10) 0.0413(10) 0.0248(8) 0.0060(8) 0.0006(7) -0.0018(7)
C9 0.0345(10) 0.0433(10) 0.0265(8) 0.0004(8) 0.0025(7) 0.0029(7)
C10 0.0338(10) 0.0583(12) 0.0326(9) -0.0032(9) 0.0092(8) 0.0004(8)
C11 0.0310(10) 0.0622(12) 0.0335(9) 0.0088(9) 0.0067(8) 0.0038(8)
C12 0.0348(10) 0.0347(9) 0.0341(9) 0.0009(8) 0.0049(8) -0.0032(7)
C13 0.0237(9) 0.0458(10) 0.0296(8) -0.0001(7) 0.0063(7) -0.0030(7)
C14 0.0360(11) 0.0432(10) 0.0492(11) 0.0064(8) -0.0006(8) 0.0046(9)
C15 0.0534(14) 0.0422(11) 0.0558(12) -0.0047(9) 0.0107(11) -0.0075(9)
C16 0.0405(12) 0.0621(12) 0.0361(9) -0.0022(10) 0.0062(9) -0.0090(9)
O1 0.0667(11) 0.0715(9) 0.0536(8) 0.0157(8) 0.0057(8) -0.0223(8)
O2 0.0667(11) 0.0592(9) 0.0560(9) -0.0160(8) 0.0063(8) 0.0078(7)

loop_
_atom_type_symbol
_atom_type_description
_atom_type_scat_dispersion_real
_atom_type_scat_dispersion_imag
_atom_type_scat_source
C C 0.0033 0.0016 'International Tables Vol C Tables 4.2.6.8 and 6.1.1.4'
H H 0.0000 0.0000 'International Tables Vol C Tables 4.2.6.8 and 6.1.1.4'
O O 0.0106 0.0060 'International Tables Vol C Tables 4.2.6.8 and 6.1.1.4'

loop_
_geom_angle_atom_site_label_1
_geom_angle_atom_site_label_2
_geom_angle_atom_site_label_3
_geom_angle
O2 C1 O1 122.9(2)
O2 C1 C2 123.34(19)
O1 C1 C2 113.7(2)
C1 C2 C7 112.66(19)
C1 C2 C3 108.54(15)
C7 C2 C3 105.77(15)
C1 C2 H2 109.9
C7 C2 H2 109.9
C3 C2 H2 109.9
C8 C3 C11 101.16(14)
C8 C3 C4 108.95(13)
C11 C3 C4 111.16(14)
C8 C3 C2 120.12(14)
C11 C3 C2 113.12(15)
C4 C3 C2 102.45(14)
C13 C4 C5 119.27(15)
C13 C4 C3 110.45(14)
C5 C4 C3 103.45(13)
C13 C4 H4 107.7
C5 C4 H4 107.7
C3 C4 H4 107.7
C7 C5 C4 103.33(14)
C7 C5 H5A 111.1
C4 C5 H5A 111.1
C7 C5 H5B 111.1
C4 C5 H5B 111.1
H5A C5 H5B 109.1
C5 C7 C2 106.75(16)
C5 C7 H7A 110.4
C2 C7 H7A 110.4
C5 C7 H7B 110.4
C2 C7 H7B 110.4
H7A C7 H7B 108.6
C3 C8 C9 100.72(13)
C3 C8 H8A 111.6
C9 C8 H8A 111.6
C3 C8 H8B 111.6
C9 C8 H8B 111.6
H8A C8 H8B 109.4
C8 C9 C10 101.20(14)
C8 C9 C12 112.04(14)
C10 C9 C12 111.40(14)
C8 C9 H9 110.6
C10 C9 H9 110.6
C12 C9 H9 110.6
C9 C10 C11 105.13(15)
C9 C10 H10A 110.7
C11 C10 H10A 110.7
C9 C10 H10B 110.7
C11 C10 H10B 110.7
H10A C10 H10B 108.8
C3 C11 C10 105.28(14)
C3 C11 H11A 110.7
C10 C11 H11A 110.7
C3 C11 H11B 110.7
C10 C11 H11B 110.7
H11A C11 H11B 108.8
C13 C12 C15 112.50(15)
C13 C12 C14 110.84(14)
C15 C12 C14 106.63(15)
C13 C12 C9 107.26(13)
C15 C12 C9 109.12(15)
C14 C12 C9 110.51(14)
C16 C13 C4 122.27(17)
C16 C13 C12 124.60(17)
C4 C13 C12 113.00(14)
C12 C14 H14A 109.5
C12 C14 H14B 109.5
H14A C14 H14B 109.5
C12 C14 H14C 109.5
H14A C14 H14C 109.5
H14B C14 H14C 109.5
C12 C15 H15A 109.5
C12 C15 H15B 109.5
H15A C15 H15B 109.5
C12 C15 H15C 109.5
H15A C15 H15C 109.5
H15B C15 H15C 109.5
C13 C16 H16A 120.0
C13 C16 H16B 120.0
H16A C16 H16B 120.0
C1 O1 H1 109.5

loop_
_geom_bond_atom_site_label_1
_geom_bond_atom_site_label_2
_geom_bond_distance
C1 O2 1.221(3)
C1 O1 1.322(2)
C1 C2 1.499(3)
C2 C7 1.555(3)
C2 C3 1.564(2)
C2 H2 1.0000
C3 C8 1.529(2)
C3 C11 1.540(3)
C3 C4 1.554(2)
C4 C13 1.510(2)
C4 C5 1.529(2)
C4 H4 1.0000
C5 C7 1.526(3)
C5 H5A 0.9900
C5 H5B 0.9900
C7 H7A 0.9900
C7 H7B 0.9900
C8 C9 1.532(2)
C8 H8A 0.9900
C8 H8B 0.9900
C9 C10 1.538(3)
C9 C12 1.564(2)
C9 H9 1.0000
C10 C11 1.549(3)
C10 H10A 0.9900
C10 H10B 0.9900
C11 H11A 0.9900
C11 H11B 0.9900
C12 C13 1.527(2)
C12 C15 1.536(2)
C12 C14 1.546(3)
C13 C16 1.323(2)
C14 H14A 0.9800
C14 H14B 0.9800
C14 H14C 0.9800
C15 H15A 0.9800
C15 H15B 0.9800
C15 H15C 0.9800
C16 H16A 0.9500
C16 H16B 0.9500
O1 H1 0.8400

loop_
_geom_hbond_atom_site_label_D
_geom_hbond_atom_site_label_H
_geom_hbond_atom_site_label_A
_geom_hbond_site_symmetry_A
_geom_hbond_distance_DH
_geom_hbond_distance_HA
_geom_hbond_distance_DA
_geom_hbond_angle_DHA
O1 H1 O2 4_655 0.84 1.81 2.646(3) 174.0
